data_4103724
loop_
_publ_author_name
'L. Jonas L. H\"aller'
'Michael J. Page'
'Stefan Erhardt'
'Stuart A. Macgregor'
'Mary F. Mahon'
'M. Abu Naser'
'Andrea V\'elez'
'Michael K. Whittlesey'

_publ_section_title
;
 Experimental and Computational Investigation of C-N Bond Activation in
 Ruthenium N-Heterocyclic Carbene Complexes
;
_journal_name_full 'Journal of the American Chemical Society'
_journal_page_first 18408
_journal_page_last 18416
_journal_paper_doi 10.1021/ja109702h
_journal_volume 132
_journal_year 2010
_chemical_formula_sum 'C64 H60 N2 O P2 Ru'
_chemical_formula_weight 1036.15
_chemical_name_systematic
; 
 ? 
;
_space_group_IT_number 2
_symmetry_cell_setting triclinic
_symmetry_space_group_name_Hall '-P 1'
_symmetry_space_group_name_H-M 'P -1'
_atom_sites_solution_hydrogens geom
_atom_sites_solution_primary direct
_atom_sites_solution_secondary difmap
_audit_creation_method SHELXL-97
_cell_angle_alpha 81.982(1)
_cell_angle_beta 86.649(1)
_cell_angle_gamma 84.854(1)
_cell_formula_units_Z 2
_cell_length_a 10.1400(1)
_cell_length_b 13.6920(2)
_cell_length_c 19.2510(3)
_cell_measurement_reflns_used 77040
_cell_measurement_temperature 150(2)
_cell_measurement_theta_max 27.485
_cell_measurement_theta_min 2.910
_cell_volume 2633.09(6)
_computing_cell_refinement 'HKL Scalepack (Otwinowski & Minor 1997)'
_computing_data_collection 'Collect (Bruker AXS BV 1997-2004)'
_computing_data_reduction 'Denzo & Scalepack (Otwinowski, Minor 1997)'
_computing_molecular_graphics 'ORTEX (P.McArdle 1995)'
_computing_publication_material 'SHELXL-97/2 (Sheldrick 1997)'
_computing_structure_refinement 'SHELXL-97/2 (Sheldrick 1997)'
_computing_structure_solution 'SHELXS-97 (Sheldrick 1990)'
_diffrn_ambient_temperature 150(2)
_diffrn_measured_fraction_theta_full 0.989
_diffrn_measured_fraction_theta_max 0.989
_diffrn_measurement_device_type '95mm CCD camera on \k-goniostat'
_diffrn_measurement_method CCD
_diffrn_radiation_monochromator 'horizonally mounted graphite crystal'
_diffrn_radiation_source 'fine-focus sealed tube'
_diffrn_radiation_type MoK\a
_diffrn_radiation_wavelength 0.71073
_diffrn_reflns_av_R_equivalents 0.0349
_diffrn_reflns_av_sigmaI/netI 0.0320
_diffrn_reflns_limit_h_max 13
_diffrn_reflns_limit_h_min -13
_diffrn_reflns_limit_k_max 17
_diffrn_reflns_limit_k_min -17
_diffrn_reflns_limit_l_max 25
_diffrn_reflns_limit_l_min -24
_diffrn_reflns_number 51926
_diffrn_reflns_theta_full 27.53
_diffrn_reflns_theta_max 27.53
_diffrn_reflns_theta_min 3.79
_exptl_absorpt_coefficient_mu 0.403
_exptl_absorpt_correction_T_max 0.908
_exptl_absorpt_correction_T_min 0.852
_exptl_absorpt_correction_type multi-scan
_exptl_absorpt_process_details
;
multi-scan from symmetry-related measurements 
 Sortav (Blessing 1995)
;
_exptl_crystal_density_diffrn 1.307
_exptl_crystal_density_method 'not measured'
_exptl_crystal_description block
_exptl_crystal_F_000 1080
_exptl_crystal_size_max 0.30
_exptl_crystal_size_mid 0.25
_exptl_crystal_size_min 0.25
_refine_diff_density_max 0.484
_refine_diff_density_min -0.574
_refine_diff_density_rms 0.067
_refine_ls_extinction_method none
_refine_ls_goodness_of_fit_ref 1.074
_refine_ls_hydrogen_treatment mixed
_refine_ls_matrix_type full
_refine_ls_number_parameters 640
_refine_ls_number_reflns 11986
_refine_ls_number_restraints 1
_refine_ls_restrained_S_all 1.074
_refine_ls_R_factor_all 0.0364
_refine_ls_R_factor_gt 0.0291
_refine_ls_shift/su_max 0.004
_refine_ls_shift/su_mean 0.000
_refine_ls_structure_factor_coef Fsqd
_refine_ls_weighting_details 'calc w=1/[\s^2^(Fo^2^)+(0.0287P)^2^+1.7235P] where P=(Fo^2^+2Fc^2^)/3'
_refine_ls_weighting_scheme calc
_refine_ls_wR_factor_gt 0.0713
_refine_ls_wR_factor_ref 0.0761
_reflns_number_gt 10606
_reflns_number_total 11986
_reflns_threshold_expression >2sigma(I)
_cod_data_source_file ja109702h_si_002_2.cif
_cod_data_source_block k09mkw27
_cod_database_code 4103724

loop_
_symmetry_equiv_pos_as_xyz
'x, y, z'
'-x, -y, -z'

loop_
_atom_site_label
_atom_site_type_symbol
_atom_site_fract_x
_atom_site_fract_y
_atom_site_fract_z
_atom_site_U_iso_or_equiv
_atom_site_adp_type
_atom_site_occupancy
_atom_site_symmetry_multiplicity
_atom_site_calc_flag
_atom_site_refinement_flags
Ru1 Ru 0.943874(12) 0.223185(9) 0.759105(7) 0.01661(5) Uani 1 1 d D
P1 P 0.74797(4) 0.25416(3) 0.83268(2) 0.01765(9) Uani 1 1 d .
P2 P 0.90569(4) 0.07446(3) 0.71913(2) 0.01985(9) Uani 1 1 d .
O1 O 1.14079(13) 0.10432(10) 0.85608(7) 0.0341(3) Uani 1 1 d .
N1 N 1.01044(14) 0.42635(10) 0.70789(7) 0.0183(3) Uani 1 1 d .
N2 N 1.07984(13) 0.40005(10) 0.81314(7) 0.0182(3) Uani 1 1 d .
C1 C 1.05854(17) 0.14937(13) 0.82252(9) 0.0229(3) Uani 1 1 d .
C2 C 1.01604(16) 0.35786(12) 0.76579(8) 0.0180(3) Uani 1 1 d .
C3 C 1.07080(16) 0.51059(12) 0.71736(9) 0.0205(3) Uani 1 1 d .
C4 C 1.11409(16) 0.49480(12) 0.78374(9) 0.0206(3) Uani 1 1 d .
C5 C 1.10269(17) 0.35054(13) 0.88550(9) 0.0215(3) Uani 1 1 d .
H5 H 1.0519 0.2903 0.8923 0.026 Uiso 1 1 calc R
C6 C 1.04816(19) 0.41401(14) 0.94145(9) 0.0278(4) Uani 1 1 d .
H6A H 1.1054 0.4677 0.9425 0.042 Uiso 1 1 calc R
H6B H 1.0457 0.3730 0.9874 0.042 Uiso 1 1 calc R
H6C H 0.9583 0.4421 0.9303 0.042 Uiso 1 1 calc R
C7 C 1.24787(19) 0.31428(15) 0.89509(10) 0.0299(4) Uani 1 1 d .
H7A H 1.2795 0.2752 0.8576 0.045 Uiso 1 1 calc R
H7B H 1.2568 0.2731 0.9407 0.045 Uiso 1 1 calc R
H7C H 1.3006 0.3712 0.8931 0.045 Uiso 1 1 calc R
C8 C 0.94631(17) 0.40602(13) 0.64479(9) 0.0214(3) Uani 1 1 d .
H8 H 0.8878 0.4658 0.6269 0.026 Uiso 1 1 calc R
C9 C 1.0510(2) 0.38514(15) 0.58780(10) 0.0315(4) Uani 1 1 d .
H9A H 1.1079 0.4401 0.5784 0.047 Uiso 1 1 calc R
H9B H 1.0076 0.3780 0.5448 0.047 Uiso 1 1 calc R
H9C H 1.1049 0.3238 0.6034 0.047 Uiso 1 1 calc R
C10 C 0.85973(17) 0.31987(12) 0.66825(9) 0.0207(3) Uani 1 1 d .
H10A H 0.8544 0.2810 0.6290 0.030(5) Uiso 1 1 calc R
H10B H 0.7688 0.3462 0.6812 0.027(5) Uiso 1 1 calc R
C11 C 1.08487(18) 0.59554(13) 0.66161(9) 0.0238(4) Uani 1 1 d .
C12 C 0.9757(2) 0.65664(14) 0.63711(11) 0.0322(4) Uani 1 1 d .
H12 H 0.8898 0.6460 0.6577 0.039 Uiso 1 1 calc R
C13 C 0.9918(2) 0.73323(15) 0.58267(12) 0.0412(5) Uani 1 1 d .
H13 H 0.9169 0.7750 0.5664 0.049 Uiso 1 1 calc R
C14 C 1.1158(3) 0.74919(17) 0.55203(12) 0.0445(6) Uani 1 1 d .
H14 H 1.1258 0.8011 0.5143 0.053 Uiso 1 1 calc R
C15 C 1.2251(2) 0.68990(18) 0.57610(12) 0.0461(6) Uani 1 1 d .
H15 H 1.3106 0.7012 0.5553 0.055 Uiso 1 1 calc R
C16 C 1.2101(2) 0.61346(15) 0.63097(11) 0.0348(4) Uani 1 1 d .
H16 H 1.2858 0.5731 0.6477 0.042 Uiso 1 1 calc R
C17 C 1.17851(17) 0.56593(12) 0.81935(9) 0.0221(3) Uani 1 1 d .
C18 C 1.3152(2) 0.56411(15) 0.82067(11) 0.0320(4) Uani 1 1 d .
H18 H 1.3694 0.5138 0.8009 0.038 Uiso 1 1 calc R
C19 C 1.3739(2) 0.63533(16) 0.85062(13) 0.0401(5) Uani 1 1 d .
H19 H 1.4678 0.6334 0.8511 0.048 Uiso 1 1 calc R
C20 C 1.2964(2) 0.70859(15) 0.87960(11) 0.0367(5) Uani 1 1 d .
H20 H 1.3366 0.7570 0.9001 0.044 Uiso 1 1 calc R
C21 C 1.1601(2) 0.71130(15) 0.87871(11) 0.0361(5) Uani 1 1 d .
H21 H 1.1065 0.7615 0.8990 0.043 Uiso 1 1 calc R
C22 C 1.10104(19) 0.64097(14) 0.84835(10) 0.0306(4) Uani 1 1 d .
H22 H 1.0072 0.6440 0.8473 0.037 Uiso 1 1 calc R
C23 C 0.72473(16) 0.37753(12) 0.86312(9) 0.0208(3) Uani 1 1 d .
C24 C 0.75185(17) 0.46191(13) 0.81631(10) 0.0236(4) Uani 1 1 d .
H24 H 0.7758 0.4558 0.7686 0.028 Uiso 1 1 calc R
C25 C 0.74422(18) 0.55448(14) 0.83878(11) 0.0297(4) Uani 1 1 d .
H25 H 0.7629 0.6111 0.8064 0.036 Uiso 1 1 calc R
C26 C 0.7095(2) 0.56453(14) 0.90831(11) 0.0332(4) Uani 1 1 d .
H26 H 0.7065 0.6276 0.9239 0.040 Uiso 1 1 calc R
C27 C 0.6794(2) 0.48274(15) 0.95471(11) 0.0323(4) Uani 1 1 d .
H27 H 0.6536 0.4898 1.0021 0.039 Uiso 1 1 calc R
C28 C 0.68657(18) 0.38970(14) 0.93268(10) 0.0264(4) Uani 1 1 d .
H28 H 0.6653 0.3339 0.9652 0.032 Uiso 1 1 calc R
C29 C 0.72248(17) 0.17486(12) 0.91707(9) 0.0211(3) Uani 1 1 d .
C30 C 0.83277(18) 0.13556(13) 0.95478(9) 0.0246(4) Uani 1 1 d .
H30 H 0.9190 0.1489 0.9360 0.030 Uiso 1 1 calc R
C31 C 0.8183(2) 0.07718(14) 1.01941(10) 0.0291(4) Uani 1 1 d .
H31 H 0.8945 0.0512 1.0445 0.035 Uiso 1 1 calc R
C32 C 0.6933(2) 0.05668(13) 1.04740(10) 0.0296(4) Uani 1 1 d .
H32 H 0.6835 0.0156 1.0911 0.035 Uiso 1 1 calc R
C33 C 0.58261(19) 0.09660(13) 1.01118(10) 0.0275(4) Uani 1 1 d .
H33 H 0.4966 0.0835 1.0305 0.033 Uiso 1 1 calc R
C34 C 0.59656(18) 0.15564(13) 0.94690(9) 0.0235(3) Uani 1 1 d .
H34 H 0.5199 0.1833 0.9229 0.028 Uiso 1 1 calc R
C35 C 0.59025(16) 0.24907(13) 0.79091(9) 0.0212(3) Uani 1 1 d .
C36 C 0.52611(18) 0.33272(14) 0.75386(10) 0.0263(4) Uani 1 1 d .
H36 H 0.5589 0.3956 0.7539 0.032 Uiso 1 1 calc R
C37 C 0.41423(19) 0.32526(16) 0.71666(11) 0.0337(4) Uani 1 1 d .
H37 H 0.3719 0.3828 0.6911 0.040 Uiso 1 1 calc R
C38 C 0.36486(19) 0.23443(17) 0.71690(11) 0.0347(5) Uani 1 1 d .
H38 H 0.2884 0.2295 0.6917 0.042 Uiso 1 1 calc R
C39 C 0.42694(19) 0.15066(15) 0.75386(10) 0.0315(4) Uani 1 1 d .
H39 H 0.3923 0.0883 0.7546 0.038 Uiso 1 1 calc R
C40 C 0.53949(18) 0.15729(14) 0.78988(10) 0.0256(4) Uani 1 1 d .
H40 H 0.5827 0.0991 0.8141 0.031 Uiso 1 1 calc R
C41 C 0.81584(19) -0.01926(13) 0.77728(10) 0.0266(4) Uani 1 1 d .
C42 C 0.8489(2) -0.04008(14) 0.84701(10) 0.0333(4) Uani 1 1 d .
H42 H 0.9170 -0.0067 0.8631 0.040 Uiso 1 1 calc R
C43 C 0.7843(3) -0.10894(16) 0.89374(12) 0.0440(6) Uani 1 1 d .
H43 H 0.8091 -0.1230 0.9411 0.053 Uiso 1 1 calc R
C44 C 0.6835(3) -0.15714(15) 0.87111(14) 0.0479(6) Uani 1 1 d .
H44 H 0.6391 -0.2042 0.9029 0.058 Uiso 1 1 calc R
C45 C 0.6480(3) -0.13630(17) 0.80222(14) 0.0517(6) Uani 1 1 d .
H45 H 0.5779 -0.1683 0.7868 0.062 Uiso 1 1 calc R
C46 C 0.7143(2) -0.06877(16) 0.75519(13) 0.0409(5) Uani 1 1 d .
H46 H 0.6905 -0.0561 0.7076 0.049 Uiso 1 1 calc R
C47 C 0.81851(18) 0.07563(13) 0.63804(9) 0.0234(4) Uani 1 1 d .
C48 C 0.70169(18) 0.13709(13) 0.62880(10) 0.0258(4) Uani 1 1 d .
H48 H 0.6757 0.1825 0.6611 0.031 Uiso 1 1 calc R
C49 C 0.62310(19) 0.13248(15) 0.57286(10) 0.0303(4) Uani 1 1 d .
H49 H 0.5429 0.1737 0.5675 0.036 Uiso 1 1 calc R
C50 C 0.6619(2) 0.06746(15) 0.52478(10) 0.0341(4) Uani 1 1 d .
H50 H 0.6080 0.0640 0.4866 0.041 Uiso 1 1 calc R
C51 C 0.7790(2) 0.00773(15) 0.53245(10) 0.0344(4) Uani 1 1 d .
H51 H 0.8060 -0.0360 0.4991 0.041 Uiso 1 1 calc R
C52 C 0.8574(2) 0.01135(13) 0.58872(10) 0.0288(4) Uani 1 1 d .
H52 H 0.9376 -0.0299 0.5937 0.035 Uiso 1 1 calc R
C53 C 1.06226(18) 0.00033(13) 0.70054(9) 0.0257(4) Uani 1 1 d .
C54 C 1.0845(2) -0.10004(16) 0.72503(12) 0.0435(5) Uani 1 1 d .
H54 H 1.0166 -0.1337 0.7518 0.052 Uiso 1 1 calc R
C55 C 1.2053(3) -0.1513(2) 0.71063(13) 0.0600(8) Uani 1 1 d .
H55 H 1.2191 -0.2198 0.7275 0.072 Uiso 1 1 calc R
C56 C 1.3050(3) -0.1038(2) 0.67212(12) 0.0531(7) Uani 1 1 d .
H56 H 1.3880 -0.1390 0.6633 0.064 Uiso 1 1 calc R
C57 C 1.2839(2) -0.00415(19) 0.64627(13) 0.0447(6) Uani 1 1 d .
H57 H 1.3522 0.0289 0.6193 0.054 Uiso 1 1 calc R
C58 C 1.1624(2) 0.04739(15) 0.65988(11) 0.0336(4) Uani 1 1 d .
H58 H 1.1477 0.1153 0.6413 0.040 Uiso 1 1 calc R
C59 C 0.6039(3) 0.5458(3) 0.5972(2) 0.0797(10) Uani 1 1 d .
H59 H 0.5966 0.4765 0.6069 0.096 Uiso 1 1 calc R
C60 C 0.5846(3) 0.5991(3) 0.64879(19) 0.0744(9) Uani 1 1 d .
H60 H 0.5622 0.5675 0.6945 0.089 Uiso 1 1 calc R
C61 C 0.5953(3) 0.6957(3) 0.6393(2) 0.0836(11) Uani 1 1 d .
H61 H 0.5819 0.7322 0.6780 0.100 Uiso 1 1 calc R
C62 C 0.6263(3) 0.7442(3) 0.5722(4) 0.1101(19) Uani 1 1 d .
H62 H 0.6342 0.8135 0.5639 0.132 Uiso 1 1 calc R
C63 C 0.6454(3) 0.6845(4) 0.5172(2) 0.1085(19) Uani 1 1 d .
H63 H 0.6664 0.7133 0.4706 0.130 Uiso 1 1 calc R
C64 C 0.6331(4) 0.5851(4) 0.5323(2) 0.0901(12) Uani 1 1 d .
H64 H 0.6457 0.5443 0.4960 0.108 Uiso 1 1 calc R
H1 H 1.0640(14) 0.2178(15) 0.7020(8) 0.029(5) Uiso 1 1 d D

loop_
_atom_site_aniso_label
_atom_site_aniso_U_11
_atom_site_aniso_U_22
_atom_site_aniso_U_33
_atom_site_aniso_U_23
_atom_site_aniso_U_13
_atom_site_aniso_U_12
Ru1 0.01576(7) 0.01557(7) 0.01827(7) -0.00096(5) -0.00131(5) -0.00167(5)
P1 0.0161(2) 0.0174(2) 0.0192(2) -0.00128(15) -0.00168(16) -0.00139(15)
P2 0.0212(2) 0.0165(2) 0.0218(2) -0.00213(16) -0.00063(16) -0.00231(16)
O1 0.0272(7) 0.0340(7) 0.0375(8) 0.0071(6) -0.0086(6) 0.0041(6)
N1 0.0199(7) 0.0163(7) 0.0187(7) -0.0010(5) -0.0016(5) -0.0028(5)
N2 0.0179(7) 0.0183(7) 0.0185(7) -0.0014(5) -0.0020(5) -0.0030(5)
C1 0.0222(9) 0.0207(8) 0.0253(9) -0.0015(7) 0.0016(7) -0.0042(7)
C2 0.0156(8) 0.0188(8) 0.0191(8) -0.0019(6) -0.0004(6) -0.0005(6)
C3 0.0193(8) 0.0181(8) 0.0246(8) -0.0029(6) -0.0006(6) -0.0043(6)
C4 0.0192(8) 0.0192(8) 0.0233(8) -0.0022(6) 0.0001(6) -0.0033(6)
C5 0.0232(9) 0.0232(8) 0.0179(8) -0.0008(6) -0.0024(6) -0.0035(7)
C6 0.0272(9) 0.0354(10) 0.0213(9) -0.0059(7) 0.0002(7) -0.0032(7)
C7 0.0273(10) 0.0342(10) 0.0264(9) 0.0007(8) -0.0055(7) 0.0027(8)
C8 0.0248(9) 0.0220(8) 0.0180(8) -0.0011(6) -0.0051(7) -0.0042(7)
C9 0.0372(11) 0.0357(11) 0.0231(9) -0.0057(8) 0.0041(8) -0.0129(8)
C10 0.0203(8) 0.0206(8) 0.0214(8) -0.0008(6) -0.0038(6) -0.0031(6)
C11 0.0289(9) 0.0196(8) 0.0240(9) -0.0020(7) -0.0043(7) -0.0067(7)
C12 0.0317(10) 0.0260(10) 0.0381(11) 0.0024(8) -0.0063(8) -0.0055(8)
C13 0.0476(13) 0.0273(10) 0.0478(13) 0.0081(9) -0.0206(10) -0.0065(9)
C14 0.0588(15) 0.0357(12) 0.0382(12) 0.0134(9) -0.0123(11) -0.0226(11)
C15 0.0470(14) 0.0457(13) 0.0435(13) 0.0106(10) 0.0027(10) -0.0205(11)
C16 0.0320(11) 0.0323(11) 0.0380(11) 0.0061(8) -0.0016(8) -0.0092(8)
C17 0.0249(9) 0.0207(8) 0.0211(8) -0.0006(6) -0.0028(7) -0.0056(7)
C18 0.0270(10) 0.0299(10) 0.0411(11) -0.0104(8) -0.0059(8) -0.0016(8)
C19 0.0283(11) 0.0405(12) 0.0553(14) -0.0103(10) -0.0148(10) -0.0089(9)
C20 0.0475(13) 0.0302(10) 0.0362(11) -0.0071(8) -0.0132(9) -0.0128(9)
C21 0.0464(12) 0.0279(10) 0.0368(11) -0.0134(8) -0.0006(9) -0.0047(9)
C22 0.0263(10) 0.0306(10) 0.0368(10) -0.0108(8) 0.0008(8) -0.0045(8)
C23 0.0155(8) 0.0214(8) 0.0262(9) -0.0051(7) -0.0028(6) -0.0006(6)
C24 0.0180(8) 0.0232(9) 0.0287(9) -0.0015(7) -0.0019(7) 0.0004(6)
C25 0.0237(9) 0.0210(9) 0.0438(11) -0.0014(8) -0.0063(8) 0.0000(7)
C26 0.0314(10) 0.0228(9) 0.0479(12) -0.0135(8) -0.0105(9) 0.0036(7)
C27 0.0334(11) 0.0334(10) 0.0323(10) -0.0138(8) -0.0038(8) 0.0022(8)
C28 0.0278(9) 0.0246(9) 0.0271(9) -0.0047(7) -0.0017(7) -0.0016(7)
C29 0.0238(9) 0.0185(8) 0.0212(8) -0.0027(6) -0.0002(7) -0.0028(6)
C30 0.0216(9) 0.0257(9) 0.0252(9) -0.0001(7) -0.0006(7) -0.0007(7)
C31 0.0307(10) 0.0285(10) 0.0256(9) 0.0030(7) -0.0029(7) 0.0022(7)
C32 0.0383(11) 0.0224(9) 0.0256(9) 0.0022(7) 0.0041(8) -0.0013(7)
C33 0.0286(10) 0.0247(9) 0.0291(9) -0.0039(7) 0.0064(7) -0.0063(7)
C34 0.0210(9) 0.0242(9) 0.0255(9) -0.0038(7) -0.0001(7) -0.0025(7)
C35 0.0161(8) 0.0271(9) 0.0209(8) -0.0053(7) -0.0004(6) -0.0013(6)
C36 0.0200(9) 0.0298(9) 0.0288(9) -0.0031(7) -0.0025(7) -0.0002(7)
C37 0.0237(10) 0.0425(12) 0.0336(10) -0.0019(8) -0.0077(8) 0.0038(8)
C38 0.0184(9) 0.0558(13) 0.0327(10) -0.0127(9) -0.0045(8) -0.0052(8)
C39 0.0237(9) 0.0410(11) 0.0332(10) -0.0129(8) 0.0015(8) -0.0106(8)
C40 0.0225(9) 0.0288(9) 0.0266(9) -0.0068(7) -0.0003(7) -0.0037(7)
C41 0.0298(10) 0.0173(8) 0.0322(10) -0.0042(7) 0.0060(8) -0.0027(7)
C42 0.0412(12) 0.0246(9) 0.0322(10) 0.0011(8) 0.0044(9) -0.0035(8)
C43 0.0624(15) 0.0287(11) 0.0365(12) 0.0031(9) 0.0153(11) -0.0019(10)
C44 0.0606(15) 0.0212(10) 0.0587(15) -0.0038(9) 0.0310(12) -0.0098(10)
C45 0.0580(16) 0.0362(12) 0.0634(16) -0.0085(11) 0.0149(13) -0.0254(11)
C46 0.0485(13) 0.0306(11) 0.0459(12) -0.0062(9) 0.0041(10) -0.0177(9)
C47 0.0267(9) 0.0202(8) 0.0243(8) -0.0019(6) -0.0025(7) -0.0077(7)
C48 0.0255(9) 0.0257(9) 0.0266(9) -0.0028(7) 0.0002(7) -0.0060(7)
C49 0.0244(9) 0.0347(10) 0.0318(10) -0.0010(8) -0.0039(8) -0.0067(8)
C50 0.0373(11) 0.0392(11) 0.0282(10) -0.0029(8) -0.0084(8) -0.0137(9)
C51 0.0457(12) 0.0304(10) 0.0300(10) -0.0101(8) -0.0038(9) -0.0087(9)
C52 0.0341(10) 0.0225(9) 0.0308(10) -0.0058(7) -0.0044(8) -0.0029(7)
C53 0.0271(9) 0.0268(9) 0.0238(9) -0.0077(7) -0.0044(7) 0.0036(7)
C54 0.0528(14) 0.0349(12) 0.0358(11) 0.0023(9) 0.0101(10) 0.0158(10)
C55 0.0772(19) 0.0509(15) 0.0397(13) 0.0035(11) 0.0090(13) 0.0390(14)
C56 0.0432(14) 0.0754(18) 0.0380(12) -0.0197(12) -0.0065(10) 0.0317(13)
C57 0.0280(11) 0.0651(16) 0.0488(13) -0.0370(12) 0.0051(9) -0.0053(10)
C58 0.0301(10) 0.0337(10) 0.0405(11) -0.0191(9) 0.0047(8) -0.0045(8)
C59 0.0502(18) 0.072(2) 0.112(3) 0.005(2) -0.0050(19) -0.0005(15)
C60 0.0546(18) 0.088(3) 0.068(2) 0.0194(18) -0.0054(15) 0.0126(17)
C61 0.056(2) 0.093(3) 0.104(3) -0.032(2) -0.0222(19) 0.0207(18)
C62 0.0333(16) 0.0466(18) 0.237(6) 0.026(3) -0.016(3) 0.0065(13)
C63 0.0410(18) 0.158(5) 0.093(3) 0.063(3) 0.0213(18) 0.030(2)
C64 0.059(2) 0.119(3) 0.091(3) -0.027(3) -0.0042(19) 0.022(2)

loop_
_atom_type_symbol
_atom_type_description
_atom_type_scat_dispersion_real
_atom_type_scat_dispersion_imag
_atom_type_scat_source
C C 0.0033 0.0016 'International Tables Vol C Tables 4.2.6.8 and 6.1.1.4'
H H 0.0000 0.0000 'International Tables Vol C Tables 4.2.6.8 and 6.1.1.4'
N N 0.0061 0.0033 'International Tables Vol C Tables 4.2.6.8 and 6.1.1.4'
O O 0.0106 0.0060 'International Tables Vol C Tables 4.2.6.8 and 6.1.1.4'
P P 0.1023 0.0942 'International Tables Vol C Tables 4.2.6.8 and 6.1.1.4'
Ru Ru -1.2594 0.8363 'International Tables Vol C Tables 4.2.6.8 and 6.1.1.4'

loop_
_geom_angle_atom_site_label_1
_geom_angle_atom_site_label_2
_geom_angle_atom_site_label_3
_geom_angle
C1 Ru1 C2 95.56(7)
C1 Ru1 C10 164.26(7)
C2 Ru1 C10 76.94(6)
C1 Ru1 P2 87.73(5)
C2 Ru1 P2 161.80(5)
C10 Ru1 P2 95.29(4)
C1 Ru1 P1 102.30(5)
C2 Ru1 P1 94.29(5)
C10 Ru1 P1 92.14(5)
P2 Ru1 P1 102.520(15)
C1 Ru1 H1 86.4(7)
C2 Ru1 H1 81.5(7)
C10 Ru1 H1 78.9(7)
P2 Ru1 H1 80.9(7)
P1 Ru1 H1 170.7(7)
C29 P1 C35 101.79(8)
C29 P1 C23 99.68(8)
C35 P1 C23 101.68(8)
C29 P1 Ru1 119.81(6)
C35 P1 Ru1 114.73(5)
C23 P1 Ru1 116.34(6)
C47 P2 C41 99.41(8)
C47 P2 C53 101.62(8)
C41 P2 C53 100.37(8)
C47 P2 Ru1 120.54(6)
C41 P2 Ru1 119.72(6)
C53 P2 Ru1 111.91(6)
C2 N1 C3 111.60(14)
C2 N1 C8 120.16(13)
C3 N1 C8 128.24(13)
C2 N2 C4 110.34(13)
C2 N2 C5 122.61(13)
C4 N2 C5 127.02(14)
O1 C1 Ru1 172.41(15)
N1 C2 N2 104.90(13)
N1 C2 Ru1 117.20(11)
N2 C2 Ru1 137.74(12)
C4 C3 N1 106.49(14)
C4 C3 C11 130.12(15)
N1 C3 C11 123.35(15)
C3 C4 N2 106.66(14)
C3 C4 C17 126.49(15)
N2 C4 C17 126.78(15)
N2 C5 C7 111.90(14)
N2 C5 C6 112.65(14)
C7 C5 C6 112.05(15)
N2 C5 H5 106.6
C7 C5 H5 106.6
C6 C5 H5 106.6
C5 C6 H6A 109.5
C5 C6 H6B 109.5
H6A C6 H6B 109.5
C5 C6 H6C 109.5
H6A C6 H6C 109.5
H6B C6 H6C 109.5
C5 C7 H7A 109.5
C5 C7 H7B 109.5
H7A C7 H7B 109.5
C5 C7 H7C 109.5
H7A C7 H7C 109.5
H7B C7 H7C 109.5
N1 C8 C9 110.00(14)
N1 C8 C10 107.11(13)
C9 C8 C10 113.57(14)
N1 C8 H8 108.7
C9 C8 H8 108.7
C10 C8 H8 108.7
C8 C9 H9A 109.5
C8 C9 H9B 109.5
H9A C9 H9B 109.5
C8 C9 H9C 109.5
H9A C9 H9C 109.5
H9B C9 H9C 109.5
C8 C10 Ru1 110.36(11)
C8 C10 H10A 109.6
Ru1 C10 H10A 109.6
C8 C10 H10B 109.6
Ru1 C10 H10B 109.6
H10A C10 H10B 108.1
C12 C11 C16 118.74(17)
C12 C11 C3 121.68(16)
C16 C11 C3 119.54(17)
C13 C12 C11 120.17(19)
C13 C12 H12 119.9
C11 C12 H12 119.9
C14 C13 C12 120.5(2)
C14 C13 H13 119.7
C12 C13 H13 119.7
C15 C14 C13 119.99(19)
C15 C14 H14 120.0
C13 C14 H14 120.0
C14 C15 C16 119.9(2)
C14 C15 H15 120.1
C16 C15 H15 120.1
C15 C16 C11 120.6(2)
C15 C16 H16 119.7
C11 C16 H16 119.7
C18 C17 C22 118.57(17)
C18 C17 C4 121.58(16)
C22 C17 C4 119.72(16)
C17 C18 C19 120.68(19)
C17 C18 H18 119.7
C19 C18 H18 119.7
C20 C19 C18 120.24(19)
C20 C19 H19 119.9
C18 C19 H19 119.9
C19 C20 C21 119.74(18)
C19 C20 H20 120.1
C21 C20 H20 120.1
C20 C21 C22 120.29(19)
C20 C21 H21 119.9
C22 C21 H21 119.9
C21 C22 C17 120.49(18)
C21 C22 H22 119.8
C17 C22 H22 119.8
C24 C23 C28 117.98(16)
C24 C23 P1 119.53(13)
C28 C23 P1 122.42(13)
C25 C24 C23 120.87(17)
C25 C24 H24 119.6
C23 C24 H24 119.6
C26 C25 C24 120.22(18)
C26 C25 H25 119.9
C24 C25 H25 119.9
C27 C26 C25 119.73(17)
C27 C26 H26 120.1
C25 C26 H26 120.1
C26 C27 C28 120.47(18)
C26 C27 H27 119.8
C28 C27 H27 119.8
C27 C28 C23 120.71(17)
C27 C28 H28 119.6
C23 C28 H28 119.6
C30 C29 C34 118.11(16)
C30 C29 P1 118.89(13)
C34 C29 P1 122.93(13)
C31 C30 C29 120.96(17)
C31 C30 H30 119.5
C29 C30 H30 119.5
C32 C31 C30 120.25(18)
C32 C31 H31 119.9
C30 C31 H31 119.9
C31 C32 C33 119.49(17)
C31 C32 H32 120.3
C33 C32 H32 120.3
C32 C33 C34 120.44(17)
C32 C33 H33 119.8
C34 C33 H33 119.8
C33 C34 C29 120.71(17)
C33 C34 H34 119.6
C29 C34 H34 119.6
C36 C35 C40 118.31(16)
C36 C35 P1 121.75(13)
C40 C35 P1 119.61(13)
C35 C36 C37 120.70(18)
C35 C36 H36 119.6
C37 C36 H36 119.6
C38 C37 C36 120.15(19)
C38 C37 H37 119.9
C36 C37 H37 119.9
C37 C38 C39 119.85(18)
C37 C38 H38 120.1
C39 C38 H38 120.1
C38 C39 C40 120.29(18)
C38 C39 H39 119.9
C40 C39 H39 119.9
C39 C40 C35 120.67(18)
C39 C40 H40 119.7
C35 C40 H40 119.7
C42 C41 C46 118.17(18)
C42 C41 P2 118.22(14)
C46 C41 P2 123.59(16)
C41 C42 C43 121.2(2)
C41 C42 H42 119.4
C43 C42 H42 119.4
C44 C43 C42 120.0(2)
C44 C43 H43 120.0
C42 C43 H43 120.0
C45 C44 C43 119.6(2)
C45 C44 H44 120.2
C43 C44 H44 120.2
C44 C45 C46 120.4(2)
C44 C45 H45 119.8
C46 C45 H45 119.8
C45 C46 C41 120.6(2)
C45 C46 H46 119.7
C41 C46 H46 119.7
C48 C47 C52 118.89(17)
C48 C47 P2 118.03(13)
C52 C47 P2 122.82(14)
C49 C48 C47 120.64(18)
C49 C48 H48 119.7
C47 C48 H48 119.7
C48 C49 C50 119.90(19)
C48 C49 H49 120.0
C50 C49 H49 120.0
C51 C50 C49 120.03(18)
C51 C50 H50 120.0
C49 C50 H50 120.0
C50 C51 C52 120.30(18)
C50 C51 H51 119.9
C52 C51 H51 119.9
C51 C52 C47 120.22(18)
C51 C52 H52 119.9
C47 C52 H52 119.9
C54 C53 C58 118.55(18)
C54 C53 P2 123.16(16)
C58 C53 P2 118.30(14)
C55 C54 C53 120.5(2)
C55 C54 H54 119.7
C53 C54 H54 119.7
C56 C55 C54 120.6(2)
C56 C55 H55 119.7
C54 C55 H55 119.7
C55 C56 C57 119.7(2)
C55 C56 H56 120.2
C57 C56 H56 120.2
C56 C57 C58 120.0(2)
C56 C57 H57 120.0
C58 C57 H57 120.0
C57 C58 C53 120.6(2)
C57 C58 H58 119.7
C53 C58 H58 119.7
C60 C59 C64 122.1(4)
C60 C59 H59 118.9
C64 C59 H59 118.9
C59 C60 C61 122.2(4)
C59 C60 H60 118.9
C61 C60 H60 118.9
C60 C61 C62 119.9(4)
C60 C61 H61 120.0
C62 C61 H61 120.0
C61 C62 C63 116.6(3)
C61 C62 H62 121.7
C63 C62 H62 121.7
C64 C63 C62 119.2(4)
C64 C63 H63 120.4
C62 C63 H63 120.4
C59 C64 C63 120.0(4)
C59 C64 H64 120.0
C63 C64 H64 120.0

loop_
_geom_bond_atom_site_label_1
_geom_bond_atom_site_label_2
_geom_bond_distance
Ru1 C1 1.8640(18)
Ru1 C2 2.0668(16)
Ru1 C10 2.2058(16)
Ru1 P2 2.3457(4)
Ru1 P1 2.4124(4)
Ru1 H1 1.596(5)
P1 C29 1.8423(17)
P1 C35 1.8426(17)
P1 C23 1.8550(17)
P2 C47 1.8359(18)
P2 C41 1.8492(18)
P2 C53 1.8506(18)
O1 C1 1.163(2)
N1 C2 1.353(2)
N1 C3 1.392(2)
N1 C8 1.482(2)
N2 C2 1.366(2)
N2 C4 1.406(2)
N2 C5 1.483(2)
C3 C4 1.358(2)
C3 C11 1.480(2)
C4 C17 1.483(2)
C5 C7 1.524(2)
C5 C6 1.525(2)
C5 H5 1.0000
C6 H6A 0.9800
C6 H6B 0.9800
C6 H6C 0.9800
C7 H7A 0.9800
C7 H7B 0.9800
C7 H7C 0.9800
C8 C9 1.519(3)
C8 C10 1.535(2)
C8 H8 1.0000
C9 H9A 0.9800
C9 H9B 0.9800
C9 H9C 0.9800
C10 H10A 0.9900
C10 H10B 0.9900
C11 C12 1.390(3)
C11 C16 1.396(3)
C12 C13 1.389(3)
C12 H12 0.9500
C13 C14 1.379(3)
C13 H13 0.9500
C14 C15 1.377(3)
C14 H14 0.9500
C15 C16 1.391(3)
C15 H15 0.9500
C16 H16 0.9500
C17 C18 1.386(3)
C17 C22 1.396(3)
C18 C19 1.392(3)
C18 H18 0.9500
C19 C20 1.378(3)
C19 H19 0.9500
C20 C21 1.380(3)
C20 H20 0.9500
C21 C22 1.389(3)
C21 H21 0.9500
C22 H22 0.9500
C23 C24 1.400(2)
C23 C28 1.400(2)
C24 C25 1.390(3)
C24 H24 0.9500
C25 C26 1.386(3)
C25 H25 0.9500
C26 C27 1.377(3)
C26 H26 0.9500
C27 C28 1.392(3)
C27 H27 0.9500
C28 H28 0.9500
C29 C30 1.395(2)
C29 C34 1.401(2)
C30 C31 1.390(2)
C30 H30 0.9500
C31 C32 1.385(3)
C31 H31 0.9500
C32 C33 1.385(3)
C32 H32 0.9500
C33 C34 1.388(3)
C33 H33 0.9500
C34 H34 0.9500
C35 C36 1.391(2)
C35 C40 1.403(2)
C36 C37 1.395(3)
C36 H36 0.9500
C37 C38 1.381(3)
C37 H37 0.9500
C38 C39 1.383(3)
C38 H38 0.9500
C39 C40 1.386(3)
C39 H39 0.9500
C40 H40 0.9500
C41 C42 1.387(3)
C41 C46 1.399(3)
C42 C43 1.390(3)
C42 H42 0.9500
C43 C44 1.387(4)
C43 H43 0.9500
C44 C45 1.379(4)
C44 H44 0.9500
C45 C46 1.391(3)
C45 H45 0.9500
C46 H46 0.9500
C47 C48 1.395(3)
C47 C52 1.400(3)
C48 C49 1.388(3)
C48 H48 0.9500
C49 C50 1.389(3)
C49 H49 0.9500
C50 C51 1.383(3)
C50 H50 0.9500
C51 C52 1.389(3)
C51 H51 0.9500
C52 H52 0.9500
C53 C54 1.392(3)
C53 C58 1.394(3)
C54 C55 1.389(3)
C54 H54 0.9500
C55 C56 1.376(4)
C55 H55 0.9500
C56 C57 1.387(4)
C56 H56 0.9500
C57 C58 1.393(3)
C57 H57 0.9500
C58 H58 0.9500
C59 C60 1.308(5)
C59 C64 1.318(6)
C59 H59 0.9500
C60 C61 1.323(5)
C60 H60 0.9500
C61 C62 1.400(6)
C61 H61 0.9500
C62 C63 1.419(7)
C62 H62 0.9500
C63 C64 1.368(6)
C63 H63 0.9500
C64 H64 0.9500

loop_
_geom_torsion_atom_site_label_1
_geom_torsion_atom_site_label_2
_geom_torsion_atom_site_label_3
_geom_torsion_atom_site_label_4
_geom_torsion
C1 Ru1 P1 C29 -20.22(8)
C2 Ru1 P1 C29 -116.87(8)
C10 Ru1 P1 C29 166.08(8)
P2 Ru1 P1 C29 70.17(6)
C1 Ru1 P1 C35 -141.77(8)
C2 Ru1 P1 C35 121.59(8)
C10 Ru1 P1 C35 44.53(8)
P2 Ru1 P1 C35 -51.37(6)
C1 Ru1 P1 C23 99.76(8)
C2 Ru1 P1 C23 3.12(8)
C10 Ru1 P1 C23 -73.94(7)
P2 Ru1 P1 C23 -169.84(6)
C1 Ru1 P2 C47 -168.24(9)
C2 Ru1 P2 C47 -67.31(16)
C10 Ru1 P2 C47 -3.72(8)
P1 Ru1 P2 C47 89.66(7)
C1 Ru1 P2 C41 68.01(9)
C2 Ru1 P2 C41 168.95(16)
C10 Ru1 P2 C41 -127.47(9)
P1 Ru1 P2 C41 -34.09(7)
C1 Ru1 P2 C53 -48.94(8)
C2 Ru1 P2 C53 52.00(16)
C10 Ru1 P2 C53 115.58(8)
P1 Ru1 P2 C53 -151.04(6)
C2 Ru1 C1 O1 -76.6(12)
C10 Ru1 C1 O1 -16.1(14)
P2 Ru1 C1 O1 85.4(12)
P1 Ru1 C1 O1 -172.3(12)
C3 N1 C2 N2 0.70(18)
C8 N1 C2 N2 -179.71(14)
C3 N1 C2 Ru1 -175.52(11)
C8 N1 C2 Ru1 4.07(19)
C4 N2 C2 N1 -0.34(18)
C5 N2 C2 N1 177.73(14)
C4 N2 C2 Ru1 174.65(14)
C5 N2 C2 Ru1 -7.3(3)
C1 Ru1 C2 N1 149.44(13)
C10 Ru1 C2 N1 -16.53(12)
P2 Ru1 C2 N1 49.7(2)
P1 Ru1 C2 N1 -107.73(12)
C1 Ru1 C2 N2 -25.12(18)
C10 Ru1 C2 N2 168.91(18)
P2 Ru1 C2 N2 -124.82(16)
P1 Ru1 C2 N2 77.70(17)
C2 N1 C3 C4 -0.80(19)
C8 N1 C3 C4 179.65(15)
C2 N1 C3 C11 177.06(16)
C8 N1 C3 C11 -2.5(3)
N1 C3 C4 N2 0.54(18)
C11 C3 C4 N2 -177.12(17)
N1 C3 C4 C17 -176.52(16)
C11 C3 C4 C17 5.8(3)
C2 N2 C4 C3 -0.13(19)
C5 N2 C4 C3 -178.10(15)
C2 N2 C4 C17 176.92(16)
C5 N2 C4 C17 -1.1(3)
C2 N2 C5 C7 107.89(18)
C4 N2 C5 C7 -74.4(2)
C2 N2 C5 C6 -124.79(17)
C4 N2 C5 C6 53.0(2)
C2 N1 C8 C9 -106.25(17)
C3 N1 C8 C9 73.3(2)
C2 N1 C8 C10 17.6(2)
C3 N1 C8 C10 -162.88(15)
N1 C8 C10 Ru1 -29.05(16)
C9 C8 C10 Ru1 92.59(15)
C1 Ru1 C10 C8 -37.8(3)
C2 Ru1 C10 C8 25.06(11)
P2 Ru1 C10 C8 -138.25(11)
P1 Ru1 C10 C8 118.97(11)
C4 C3 C11 C12 -114.4(2)
N1 C3 C11 C12 68.3(2)
C4 C3 C11 C16 67.7(3)
N1 C3 C11 C16 -109.6(2)
C16 C11 C12 C13 0.6(3)
C3 C11 C12 C13 -177.28(18)
C11 C12 C13 C14 0.4(3)
C12 C13 C14 C15 -1.0(4)
C13 C14 C15 C16 0.5(4)
C14 C15 C16 C11 0.6(4)
C12 C11 C16 C15 -1.1(3)
C3 C11 C16 C15 176.83(19)
C3 C4 C17 C18 -95.9(2)
N2 C4 C17 C18 87.7(2)
C3 C4 C17 C22 79.8(2)
N2 C4 C17 C22 -96.7(2)
C22 C17 C18 C19 0.3(3)
C4 C17 C18 C19 176.02(18)
C17 C18 C19 C20 0.2(3)
C18 C19 C20 C21 -0.2(3)
C19 C20 C21 C22 -0.4(3)
C20 C21 C22 C17 1.0(3)
C18 C17 C22 C21 -0.9(3)
C4 C17 C22 C21 -176.68(18)
C29 P1 C23 C24 172.09(14)
C35 P1 C23 C24 -83.61(15)
Ru1 P1 C23 C24 41.77(15)
C29 P1 C23 C28 -4.86(16)
C35 P1 C23 C28 99.44(15)
Ru1 P1 C23 C28 -135.18(13)
C28 C23 C24 C25 1.6(3)
P1 C23 C24 C25 -175.53(13)
C23 C24 C25 C26 0.0(3)
C24 C25 C26 C27 -1.6(3)
C25 C26 C27 C28 1.5(3)
C26 C27 C28 C23 0.1(3)
C24 C23 C28 C27 -1.7(3)
P1 C23 C28 C27 175.34(15)
C35 P1 C29 C30 160.64(14)
C23 P1 C29 C30 -95.16(14)
Ru1 P1 C29 C30 32.90(16)
C35 P1 C29 C34 -22.34(16)
C23 P1 C29 C34 81.86(15)
Ru1 P1 C29 C34 -150.09(12)
C34 C29 C30 C31 1.4(3)
P1 C29 C30 C31 178.55(14)
C29 C30 C31 C32 0.3(3)
C30 C31 C32 C33 -1.4(3)
C31 C32 C33 C34 0.9(3)
C32 C33 C34 C29 0.8(3)
C30 C29 C34 C33 -1.9(3)
P1 C29 C34 C33 -178.97(13)
C29 P1 C35 C36 138.79(15)
C23 P1 C35 C36 36.16(16)
Ru1 P1 C35 C36 -90.28(14)
C29 P1 C35 C40 -47.90(15)
C23 P1 C35 C40 -150.52(14)
Ru1 P1 C35 C40 83.04(14)
C40 C35 C36 C37 0.0(3)
P1 C35 C36 C37 173.38(14)
C35 C36 C37 C38 0.7(3)
C36 C37 C38 C39 -0.3(3)
C37 C38 C39 C40 -0.9(3)
C38 C39 C40 C35 1.6(3)
C36 C35 C40 C39 -1.1(3)
P1 C35 C40 C39 -174.69(14)
C47 P2 C41 C42 -177.40(15)
C53 P2 C41 C42 78.84(16)
Ru1 P2 C41 C42 -43.94(17)
C47 P2 C41 C46 1.17(19)
C53 P2 C41 C46 -102.59(18)
Ru1 P2 C41 C46 134.62(16)
C46 C41 C42 C43 0.6(3)
P2 C41 C42 C43 179.29(16)
C41 C42 C43 C44 -0.9(3)
C42 C43 C44 C45 0.0(3)
C43 C44 C45 C46 1.2(4)
C44 C45 C46 C41 -1.5(4)
C42 C41 C46 C45 0.5(3)
P2 C41 C46 C45 -178.02(18)
C41 P2 C47 C48 85.88(15)
C53 P2 C47 C48 -171.38(14)
Ru1 P2 C47 C48 -47.07(16)
C41 P2 C47 C52 -88.08(16)
C53 P2 C47 C52 14.66(17)
Ru1 P2 C47 C52 138.97(13)
C52 C47 C48 C49 2.0(3)
P2 C47 C48 C49 -172.23(14)
C47 C48 C49 C50 -1.2(3)
C48 C49 C50 C51 -0.3(3)
C49 C50 C51 C52 1.0(3)
C50 C51 C52 C47 -0.1(3)
C48 C47 C52 C51 -1.3(3)
P2 C47 C52 C51 172.58(15)
C47 P2 C53 C54 -98.55(18)
C41 P2 C53 C54 3.42(19)
Ru1 P2 C53 C54 131.52(16)
C47 P2 C53 C58 81.28(16)
C41 P2 C53 C58 -176.75(15)
Ru1 P2 C53 C58 -48.66(16)
C58 C53 C54 C55 1.6(3)
P2 C53 C54 C55 -178.58(19)
C53 C54 C55 C56 0.2(4)
C54 C55 C56 C57 -1.3(4)
C55 C56 C57 C58 0.5(4)
C56 C57 C58 C53 1.3(3)
C54 C53 C58 C57 -2.3(3)
P2 C53 C58 C57 177.84(15)
C64 C59 C60 C61 -1.1(6)
C59 C60 C61 C62 0.9(5)
C60 C61 C62 C63 -0.3(5)
C61 C62 C63 C64 -0.2(5)
C60 C59 C64 C63 0.6(6)
C62 C63 C64 C59 0.0(5)
